data_4310258
loop_
_publ_author_name
'Timothy G. Carter'
'Elisabeth Rather Healey'
'Melanie A. Pitt'
'Darren W. Johnson'

_publ_section_title
;
Secondary Bonding Interactions Observed in Two Arsenic Thiolate Complexes
;
_journal_name_full 'Inorganic Chemistry'
_journal_page_first 9634
_journal_page_last 9636
_journal_paper_doi 10.1021/ic051522o
_journal_volume 44
_journal_year 2005
_chemical_formula_sum 'C14 H11 N O2 S'
_chemical_formula_weight 257.30
_chemical_name_systematic
; 
 ? 
;
_space_group_IT_number 14
_symmetry_cell_setting monoclinic
_symmetry_space_group_name_Hall '-P 2ybc'
_symmetry_space_group_name_H-M 'P 1 21/c 1'
_atom_sites_solution_hydrogens geom
_atom_sites_solution_primary direct
_atom_sites_solution_secondary difmap
_audit_creation_method SHELXL-97
_cell_angle_alpha 90.00
_cell_angle_beta 91.735(3)
_cell_angle_gamma 90.00
_cell_formula_units_Z 4
_cell_length_a 8.1026(11)
_cell_length_b 12.9398(17)
_cell_length_c 11.2969(16)
_cell_measurement_reflns_used 617
_cell_measurement_temperature 153(2)
_cell_measurement_theta_max 19.74
_cell_measurement_theta_min 2.39
_cell_volume 1183.9(3)
_computing_cell_refinement 'Bruker SMART'
_computing_data_collection 'Bruker SMART'
_computing_data_reduction 'Bruker SAINT'
_computing_molecular_graphics 'Bruker SHELXTL'
_computing_publication_material 'Bruker SHELXTL'
_computing_structure_refinement 'SHELXL-97 (Sheldrick, 1997)'
_computing_structure_solution 'SHELXS-97 (Sheldrick, 1990)'
_diffrn_ambient_temperature 153(2)
_diffrn_measured_fraction_theta_full 0.994
_diffrn_measured_fraction_theta_max 0.994
_diffrn_measurement_device_type 'CCD area detector'
_diffrn_measurement_method 'phi and omega scans'
_diffrn_radiation_monochromator graphite
_diffrn_radiation_source 'fine-focus sealed tube'
_diffrn_radiation_type MoK\a
_diffrn_radiation_wavelength 0.71073
_diffrn_reflns_av_R_equivalents 0.0491
_diffrn_reflns_av_sigmaI/netI 0.0668
_diffrn_reflns_limit_h_max 10
_diffrn_reflns_limit_h_min -10
_diffrn_reflns_limit_k_max 7
_diffrn_reflns_limit_k_min -16
_diffrn_reflns_limit_l_max 14
_diffrn_reflns_limit_l_min -14
_diffrn_reflns_number 6845
_diffrn_reflns_theta_full 27.09
_diffrn_reflns_theta_max 27.09
_diffrn_reflns_theta_min 2.39
_exptl_absorpt_coefficient_mu 0.265
_exptl_absorpt_correction_type none
_exptl_crystal_colour colorless
_exptl_crystal_density_diffrn 1.444
_exptl_crystal_density_meas ?
_exptl_crystal_density_method .
_exptl_crystal_description prism
_exptl_crystal_F_000 536
_exptl_crystal_size_max 0.08
_exptl_crystal_size_mid 0.08
_exptl_crystal_size_min 0.05
_refine_diff_density_max 0.321
_refine_diff_density_min -0.281
_refine_diff_density_rms 0.059
_refine_ls_extinction_method none
_refine_ls_goodness_of_fit_ref 1.008
_refine_ls_hydrogen_treatment mixed
_refine_ls_matrix_type full
_refine_ls_number_parameters 163
_refine_ls_number_reflns 2604
_refine_ls_number_restraints 0
_refine_ls_restrained_S_all 1.008
_refine_ls_R_factor_all 0.1320
_refine_ls_R_factor_gt 0.0614
_refine_ls_shift/su_max 0.000
_refine_ls_shift/su_mean 0.000
_refine_ls_structure_factor_coef Fsqd
_refine_ls_weighting_details 'calc w=1/[\s^2^(Fo^2^)+(0.0846P)^2^+0.0029P] where P=(Fo^2^+2Fc^2^)/3'
_refine_ls_weighting_scheme calc
_refine_ls_wR_factor_gt 0.1487
_refine_ls_wR_factor_ref 0.1827
_reflns_number_gt 1323
_reflns_number_total 2604
_reflns_threshold_expression >2sigma(I)
_cod_data_source_file ic051522osi20050906_014930.cif
_cod_data_source_block tc1090c
_cod_depositor_comments
;
The following automatic conversions were performed:
'_symmetry_cell_setting' value 'Monoclinic' changed to 'monoclinic'
according to '/home/saulius/struct/CIF-dictionaries/cif_core.dic'
dictionary named 'cif_core.dic' version 2.4.1 from 2010-06-29.

Automatic conversion script
Id: cif_fix_enum 1527 2010-12-29 10:47:43Z saulius 
;
_cod_database_code 4310258

loop_
_symmetry_equiv_pos_as_xyz
'x, y, z'
'-x, y+1/2, -z+1/2'
'-x, -y, -z'
'x, -y-1/2, z-1/2'

loop_
_atom_site_label
_atom_site_type_symbol
_atom_site_fract_x
_atom_site_fract_y
_atom_site_fract_z
_atom_site_U_iso_or_equiv
_atom_site_adp_type
_atom_site_occupancy
_atom_site_symmetry_multiplicity
_atom_site_calc_flag
_atom_site_refinement_flags
_atom_site_disorder_assembly
_atom_site_disorder_group
S1 S 0.25506(13) -0.01119(7) 0.49491(9) 0.0644(4) Uani 1 1 d . . .
H1S H 0.2039 -0.0343 0.5829 0.077 Uiso 1 1 d R . .
N1 N 0.2014(3) 0.30210(18) 0.52359(19) 0.0311(6) Uani 1 1 d . . .
O1 O 0.3611(3) 0.30163(18) 0.69183(18) 0.0518(7) Uani 1 1 d . . .
C4 C 0.1327(4) 0.3510(3) 0.4234(2) 0.0357(8) Uani 1 1 d . . .
O2 O 0.0522(3) 0.3005(2) 0.35125(19) 0.0585(7) Uani 1 1 d . . .
C6 C 0.3006(3) 0.3515(2) 0.6098(2) 0.0310(7) Uani 1 1 d . . .
C7 C 0.2814(5) 0.6242(3) 0.4898(4) 0.0637(12) Uani 1 1 d . . .
C8 C 0.3732(6) 0.6749(3) 0.5811(5) 0.0831(17) Uani 1 1 d . . .
H8 H 0.3910 0.7473 0.5765 0.100 Uiso 1 1 calc R . .
C9 C 0.4150(4) 0.5156(3) 0.6837(3) 0.0548(10) Uani 1 1 d . . .
H9 H 0.4634 0.4795 0.7493 0.066 Uiso 1 1 calc R . .
C10 C 0.1682(4) 0.1917(2) 0.5398(3) 0.0424(8) Uani 1 1 d . . .
H10A H 0.0581 0.1748 0.5045 0.051 Uiso 1 1 calc R . .
H10B H 0.1665 0.1758 0.6255 0.051 Uiso 1 1 calc R . .
C11 C 0.1618(4) 0.4626(3) 0.4117(3) 0.0393(8) Uani 1 1 d . . .
C12 C 0.0943(5) 0.5150(3) 0.3147(3) 0.0644(12) Uani 1 1 d . . .
H12 H 0.0300 0.4798 0.2558 0.077 Uiso 1 1 calc R . .
C13 C 0.2109(7) 0.6739(4) 0.3898(5) 0.097(2) Uani 1 1 d . . .
H13 H 0.2255 0.7464 0.3816 0.116 Uiso 1 1 calc R . .
C14 C 0.3244(3) 0.4628(2) 0.5977(3) 0.0338(8) Uani 1 1 d . . .
C15 C 0.2551(4) 0.5156(2) 0.4999(3) 0.0379(8) Uani 1 1 d . . .
C16 C 0.2984(4) 0.1253(2) 0.4823(3) 0.0406(8) Uani 1 1 d . . .
H16A H 0.4076 0.1401 0.5202 0.049 Uiso 1 1 calc R . .
H16B H 0.3039 0.1439 0.3974 0.049 Uiso 1 1 calc R . .
C17 C 0.1242(7) 0.6233(4) 0.3058(5) 0.094(2) Uani 1 1 d . . .
H17 H 0.0815 0.6601 0.2388 0.112 Uiso 1 1 calc R . .
C18 C 0.4351(6) 0.6220(4) 0.6738(5) 0.0894(18) Uani 1 1 d . . .
H18 H 0.4945 0.6581 0.7346 0.107 Uiso 1 1 calc R . .

loop_
_atom_site_aniso_label
_atom_site_aniso_U_11
_atom_site_aniso_U_22
_atom_site_aniso_U_33
_atom_site_aniso_U_23
_atom_site_aniso_U_13
_atom_site_aniso_U_12
S1 0.0829(8) 0.0284(5) 0.0834(8) -0.0006(5) 0.0299(6) -0.0047(5)
N1 0.0384(14) 0.0235(13) 0.0314(13) -0.0024(11) 0.0029(11) -0.0064(11)
O1 0.0625(15) 0.0597(16) 0.0328(12) 0.0054(12) -0.0080(11) 0.0129(13)
C4 0.0279(16) 0.048(2) 0.0306(17) -0.0065(15) -0.0018(13) 0.0010(15)
O2 0.0455(14) 0.0813(19) 0.0477(14) -0.0239(13) -0.0125(11) -0.0015(13)
C6 0.0341(17) 0.0316(18) 0.0272(16) -0.0024(14) 0.0011(14) 0.0020(13)
C7 0.068(3) 0.0292(19) 0.097(3) 0.010(2) 0.055(2) 0.014(2)
C8 0.082(3) 0.033(3) 0.138(5) -0.033(3) 0.069(3) -0.023(2)
C9 0.041(2) 0.062(3) 0.062(2) -0.030(2) 0.0142(17) -0.0153(18)
C10 0.051(2) 0.0284(18) 0.0489(19) -0.0055(15) 0.0119(15) -0.0103(15)
C11 0.0408(19) 0.039(2) 0.0385(19) 0.0088(15) 0.0126(15) 0.0180(15)
C12 0.064(3) 0.087(3) 0.042(2) 0.017(2) 0.0182(18) 0.044(2)
C13 0.125(5) 0.044(3) 0.126(5) 0.028(3) 0.091(4) 0.038(3)
C14 0.0294(17) 0.037(2) 0.0357(18) -0.0108(14) 0.0067(14) -0.0040(13)
C15 0.0391(17) 0.0284(16) 0.0475(19) -0.0015(16) 0.0219(15) 0.0026(15)
C16 0.050(2) 0.0290(17) 0.0435(18) 0.0009(15) 0.0088(16) -0.0060(15)
C17 0.123(5) 0.080(4) 0.081(3) 0.056(3) 0.063(3) 0.076(3)
C18 0.067(3) 0.077(4) 0.127(4) -0.069(3) 0.052(3) -0.039(3)

loop_
_atom_type_symbol
_atom_type_description
_atom_type_scat_dispersion_real
_atom_type_scat_dispersion_imag
_atom_type_scat_source
C C 0.0033 0.0016 'International Tables Vol C Tables 4.2.6.8 and 6.1.1.4'
H H 0.0000 0.0000 'International Tables Vol C Tables 4.2.6.8 and 6.1.1.4'
N N 0.0061 0.0033 'International Tables Vol C Tables 4.2.6.8 and 6.1.1.4'
O O 0.0106 0.0060 'International Tables Vol C Tables 4.2.6.8 and 6.1.1.4'
S S 0.1246 0.1234 'International Tables Vol C Tables 4.2.6.8 and 6.1.1.4'

loop_
_geom_angle_atom_site_label_1
_geom_angle_atom_site_label_2
_geom_angle_atom_site_label_3
_geom_angle
_geom_angle_site_symmetry_1
_geom_angle_site_symmetry_3
_geom_angle_publ_flag
C4 N1 C6 124.3(3) . . ?
C4 N1 C10 118.1(2) . . ?
C6 N1 C10 117.5(2) . . ?
O2 C4 N1 119.4(3) . . ?
O2 C4 C11 123.4(3) . . ?
N1 C4 C11 117.2(3) . . ?
O1 C6 N1 119.8(3) . . ?
O1 C6 C14 122.7(3) . . ?
N1 C6 C14 117.4(2) . . ?
C13 C7 C8 124.5(5) . . ?
C13 C7 C15 117.2(4) . . ?
C8 C7 C15 118.3(4) . . ?
C18 C8 C7 120.7(4) . . ?
C14 C9 C18 119.6(4) . . ?
N1 C10 C16 111.3(2) . . ?
C12 C11 C15 120.7(4) . . ?
C12 C11 C4 119.4(3) . . ?
C15 C11 C4 119.9(3) . . ?
C11 C12 C17 118.2(4) . . ?
C17 C13 C7 122.6(5) . . ?
C9 C14 C15 120.3(3) . . ?
C9 C14 C6 119.4(3) . . ?
C15 C14 C6 120.2(3) . . ?
C14 C15 C11 120.9(3) . . ?
C14 C15 C7 119.1(3) . . ?
C11 C15 C7 120.0(3) . . ?
C10 C16 S1 112.2(2) . . ?
C13 C17 C12 121.2(4) . . ?
C8 C18 C9 121.9(5) . . ?

loop_
_geom_bond_atom_site_label_1
_geom_bond_atom_site_label_2
_geom_bond_distance
_geom_bond_site_symmetry_2
_geom_bond_publ_flag
S1 C16 1.807(3) . ?
N1 C4 1.398(4) . ?
N1 C6 1.398(3) . ?
N1 C10 1.467(4) . ?
O1 C6 1.220(3) . ?
C4 O2 1.218(3) . ?
C4 C11 1.471(4) . ?
C6 C14 1.461(4) . ?
C7 C13 1.407(6) . ?
C7 C8 1.414(6) . ?
C7 C15 1.426(5) . ?
C8 C18 1.335(6) . ?
C9 C14 1.381(4) . ?
C9 C18 1.392(6) . ?
C10 C16 1.522(4) . ?
C11 C12 1.387(4) . ?
C11 C15 1.411(4) . ?
C12 C17 1.426(6) . ?
C13 C17 1.335(7) . ?
C14 C15 1.402(4) . ?

loop_
_cod_related_entry_id
_cod_related_entry_database
_cod_related_entry_code
1 ChemSpider 30660872
